data_7215476
loop_
_publ_author_name
'Adalder, Tapas Kumar'
'Dastidar, Parthasarathi'

_publ_section_title
;
 The role of secondary ammonium cations in controlling the conformation of
 C3-symmetric acid moieties and its implication for the design of
 supramolecular capsules
;
_journal_issue 22
_journal_name_full CrystEngComm
_journal_page_first 4867
_journal_paper_doi 10.1039/c3ce42655f
_journal_volume 16
_journal_year 2014
_chemical_formula_moiety 'C15 H17 O6, C6 H12 N'
_chemical_formula_sum 'C21 H29 N O6'
_chemical_formula_weight 391.46
_chemical_name_systematic
; 
 ? 
;
_space_group_IT_number 14
_symmetry_cell_setting monoclinic
_symmetry_space_group_name_Hall '-P 2ybc'
_symmetry_space_group_name_H-M 'P 1 21/c 1'
_atom_sites_solution_hydrogens geom
_atom_sites_solution_primary direct
_atom_sites_solution_secondary difmap
_audit_creation_method SHELXL-97
_cell_angle_alpha 90.00
_cell_angle_beta 113.026(5)
_cell_angle_gamma 90.00
_cell_formula_units_Z 4
_cell_length_a 13.957(4)
_cell_length_b 10.086(3)
_cell_length_c 17.006(5)
_cell_measurement_temperature 296(2)
_cell_volume 2203.2(11)
_computing_cell_refinement 'BRUKER APEX II'
_computing_data_collection 'BRUKER APEX II'
_computing_data_reduction 'BRUKER APEX II'
_computing_molecular_graphics 'MERCURY 2.3, PLATON'
_computing_publication_material 'MERCURY 2.3, PLATON'
_computing_structure_refinement 'SHELXL-97 (Sheldrick, 1997)'
_computing_structure_solution 'SHELXS-97 (Sheldrick, 1990)'
_diffrn_ambient_temperature 296(2)
_diffrn_measured_fraction_theta_full 0.681
_diffrn_measured_fraction_theta_max 0.681
_diffrn_measurement_device_type 'BRUKER CCD AREA DETECTOR'
_diffrn_measurement_method 'PHI-OMEGA SCAN'
_diffrn_radiation_monochromator graphite
_diffrn_radiation_source 'fine-focus sealed tube'
_diffrn_radiation_type MoK\a
_diffrn_radiation_wavelength 0.71073
_diffrn_reflns_av_R_equivalents 0.0456
_diffrn_reflns_av_sigmaI/netI 0.0415
_diffrn_reflns_limit_h_max 16
_diffrn_reflns_limit_h_min -16
_diffrn_reflns_limit_k_max 11
_diffrn_reflns_limit_k_min -11
_diffrn_reflns_limit_l_max 20
_diffrn_reflns_limit_l_min -20
_diffrn_reflns_number 11542
_diffrn_reflns_theta_full 25.00
_diffrn_reflns_theta_max 25.00
_diffrn_reflns_theta_min 1.59
_exptl_absorpt_coefficient_mu 0.085
_exptl_absorpt_correction_T_max 0.9815
_exptl_absorpt_correction_T_min 0.9708
_exptl_absorpt_correction_type multi-scan
_exptl_absorpt_process_details SADABS
_exptl_crystal_colour COLOURLESS
_exptl_crystal_density_diffrn 1.156
_exptl_crystal_density_method 'not measured'
_exptl_crystal_description BLOCK
_exptl_crystal_F_000 808
_exptl_crystal_size_max 0.35
_exptl_crystal_size_mid 0.23
_exptl_crystal_size_min 0.22
_refine_diff_density_max 0.297
_refine_diff_density_min -0.273
_refine_diff_density_rms 0.049
_refine_ls_extinction_method none
_refine_ls_goodness_of_fit_ref 1.067
_refine_ls_hydrogen_treatment constr
_refine_ls_matrix_type full
_refine_ls_number_parameters 255
_refine_ls_number_reflns 2642
_refine_ls_number_restraints 1
_refine_ls_restrained_S_all 1.098
_refine_ls_R_factor_all 0.0717
_refine_ls_R_factor_gt 0.0617
_refine_ls_shift/su_max 0.000
_refine_ls_shift/su_mean 0.000
_refine_ls_structure_factor_coef Fsqd
_refine_ls_weighting_details 'calc w=1/[\s^2^(Fo^2^)+(0.1445P)^2^+0.3674P] where P=(Fo^2^+2Fc^2^)/3'
_refine_ls_weighting_scheme calc
_refine_ls_wR_factor_gt 0.1932
_refine_ls_wR_factor_ref 0.2040
_reflns_number_gt 2186
_reflns_number_total 2642
_reflns_threshold_expression >2sigma(I)
_cod_data_source_file c3ce42655f2.cif
_cod_data_source_block tapas2
_cod_depositor_comments
;
The following automatic conversions were performed:

'_symmetry_cell_setting' value 'MONOCLINIC' changed to 'monoclinic'
according to
/usr/data/users/saulius/crontab/automatic-downloads/rss-feeds/RSC/lib/dictionaries/cif_core.dic
dictionary named 'cif_core.dic' version 2.4.2 from
2011-04-26.

'_exptl_absorpt_correction_type' value 'MULTI-SCAN'
changed to 'multi-scan' according to
/usr/data/users/saulius/crontab/automatic-downloads/rss-feeds/RSC/lib/dictionaries/cif_core.dic
dictionary named 'cif_core.dic' version 2.4.2 from
2011-04-26.

'_refine_ls_hydrogen_treatment' value 'CONSTR' changed
to 'constr' according to
/usr/data/users/saulius/crontab/automatic-downloads/rss-feeds/RSC/lib/dictionaries/cif_core.dic
dictionary named 'cif_core.dic' version 2.4.2 from 2011-04-26.

Automatic conversion script
Id: cif_fix_values 2281 2013-09-26 08:29:07Z andrius 

 Adding full bibliography for 7215472--7215483.cif.
;
_cod_original_cell_volume 2203.1(11)
_cod_original_sg_symbol_H-M 'P 21/c'
_cod_database_code 7215476

loop_
_symmetry_equiv_pos_as_xyz
'x, y, z'
'-x, y+1/2, -z+1/2'
'-x, -y, -z'
'x, -y-1/2, z-1/2'

loop_
_atom_site_label
_atom_site_type_symbol
_atom_site_fract_x
_atom_site_fract_y
_atom_site_fract_z
_atom_site_U_iso_or_equiv
_atom_site_adp_type
_atom_site_occupancy
_atom_site_symmetry_multiplicity
_atom_site_calc_flag
_atom_site_refinement_flags
_atom_site_disorder_assembly
_atom_site_disorder_group
C18A C 0.3282(6) 0.7661(7) 0.3411(5) 0.0788(17) Uiso 0.68 1 d PD A 1
C20A C 0.4976(8) 0.8163(8) 0.1233(6) 0.0705(19) Uiso 0.55 1 d P B 1
C21A C 0.5902(13) 0.8028(13) 0.1213(10) 0.091(3) Uiso 0.45 1 d P B 1
C18B C 0.375(2) 0.859(2) 0.4044(16) 0.109(6) Uiso 0.32 1 d P A 2
C20B C 0.5564(7) 0.8341(7) 0.1575(5) 0.0456(15) Uiso 0.45 1 d P B 2
C21B C 0.5394(9) 0.8091(10) 0.0740(8) 0.089(3) Uiso 0.55 1 d P B 2
O1 O 0.19253(19) 0.1278(2) 0.34807(14) 0.0496(6) Uani 1 1 d . . .
O2 O 0.09383(18) -0.0447(3) 0.35098(14) 0.0520(6) Uani 1 1 d . . .
H2 H 0.1385 -0.0534 0.3994 0.078 Uiso 1 1 calc R . .
O3 O 0.2824(2) -0.2997(2) 0.12847(17) 0.0631(8) Uani 1 1 d . . .
O4 O 0.22421(17) -0.41462(18) 0.00900(14) 0.0414(5) Uani 1 1 d . . .
O5 O 0.36864(16) 0.42420(17) 0.09106(16) 0.0440(6) Uani 1 1 d . . .
H5 H 0.3189 0.4719 0.0645 0.066 Uiso 1 1 calc R . .
O6 O 0.39581(16) 0.22024(18) 0.14280(14) 0.0397(5) Uani 1 1 d . . .
N1 N 0.4362(2) 0.8598(2) 0.23642(18) 0.0438(6) Uani 1 1 d . A .
H1A H 0.3853 0.8075 0.2011 0.053 Uiso 1 1 calc R . .
H1B H 0.4822 0.8077 0.2765 0.053 Uiso 1 1 calc R . .
C1 C 0.1180(2) 0.0572(3) 0.31305(18) 0.0353(6) Uani 1 1 d . . .
C2 C 0.0420(2) 0.0749(3) 0.22037(18) 0.0372(7) Uani 1 1 d . . .
H2A H 0.0122 0.1632 0.2133 0.045 Uiso 1 1 calc R . .
H2B H -0.0144 0.0116 0.2078 0.045 Uiso 1 1 calc R . .
C3 C 0.09418(19) 0.0554(2) 0.15621(16) 0.0280(6) Uani 1 1 d . . .
C4 C 0.13874(18) 0.1665(2) 0.13196(16) 0.0273(5) Uani 1 1 d . . .
C5 C 0.1422(2) 0.3034(3) 0.17160(19) 0.0375(6) Uani 1 1 d . . .
H5A H 0.2011 0.3518 0.1709 0.056 Uiso 1 1 calc R . .
H5B H 0.1483 0.2935 0.2295 0.056 Uiso 1 1 calc R . .
H5C H 0.0795 0.3508 0.1393 0.056 Uiso 1 1 calc R . .
C6 C 0.18049(18) 0.1490(2) 0.06907(16) 0.0264(6) Uani 1 1 d . . .
C7 C 0.2235(2) 0.2703(3) 0.03960(18) 0.0328(6) Uani 1 1 d . . .
H7A H 0.2185 0.2548 -0.0182 0.039 Uiso 1 1 calc R . .
H7B H 0.1802 0.3463 0.0381 0.039 Uiso 1 1 calc R . .
C8 C 0.3354(2) 0.3035(2) 0.09569(17) 0.0294(6) Uani 1 1 d . . .
C9 C 0.18130(19) 0.0225(2) 0.03341(16) 0.0280(6) Uani 1 1 d . . .
C10 C 0.2330(2) 0.0047(3) -0.03034(19) 0.0422(7) Uani 1 1 d . . .
H10A H 0.1848 0.0292 -0.0864 0.063 Uiso 1 1 calc R . .
H10B H 0.2530 -0.0863 -0.0306 0.063 Uiso 1 1 calc R . .
H10C H 0.2936 0.0601 -0.0140 0.063 Uiso 1 1 calc R . .
C11 C 0.13543(19) -0.0866(2) 0.05733(17) 0.0285(6) Uani 1 1 d . . .
C12 C 0.1273(2) -0.2201(3) 0.01280(18) 0.0363(6) Uani 1 1 d . . .
H12A H 0.1198 -0.2037 -0.0455 0.044 Uiso 1 1 calc R . .
H12B H 0.0645 -0.2641 0.0104 0.044 Uiso 1 1 calc R . .
C13 C 0.2200(2) -0.3151(2) 0.05486(17) 0.0315(6) Uani 1 1 d . . .
C14 C 0.0940(2) -0.0712(2) 0.12087(17) 0.0301(6) Uani 1 1 d . . .
C15 C 0.0510(2) -0.1916(3) 0.1502(2) 0.0416(7) Uani 1 1 d . . .
H15A H -0.0221 -0.1999 0.1162 0.062 Uiso 1 1 calc R . .
H15B H 0.0616 -0.1809 0.2092 0.062 Uiso 1 1 calc R . .
H15C H 0.0864 -0.2700 0.1439 0.062 Uiso 1 1 calc R . .
C16 C 0.3903(3) 0.9560(3) 0.2789(2) 0.0537(9) Uani 1 1 d . A .
H16A H 0.4433 1.0192 0.3115 0.064 Uiso 1 1 calc R . .
H16B H 0.3346 1.0046 0.2355 0.064 Uiso 1 1 calc R . .
C17 C 0.3493(3) 0.8894(6) 0.3358(4) 0.0820(14) Uani 1 1 d D . .
C19 C 0.4911(4) 0.9288(4) 0.1853(3) 0.0693(12) Uani 1 1 d . . .

loop_
_atom_site_aniso_label
_atom_site_aniso_U_11
_atom_site_aniso_U_22
_atom_site_aniso_U_33
_atom_site_aniso_U_23
_atom_site_aniso_U_13
_atom_site_aniso_U_12
O1 0.0511(14) 0.0580(13) 0.0336(12) -0.0023(9) 0.0102(11) -0.0165(11)
O2 0.0370(13) 0.0717(15) 0.0358(12) 0.0137(11) 0.0018(11) -0.0167(11)
O3 0.0577(16) 0.0477(13) 0.0494(14) -0.0166(11) -0.0166(13) 0.0190(11)
O4 0.0424(12) 0.0295(10) 0.0372(11) -0.0043(7) -0.0009(10) 0.0091(8)
O5 0.0266(10) 0.0272(10) 0.0614(15) 0.0074(8) -0.0009(11) -0.0001(7)
O6 0.0267(10) 0.0300(10) 0.0476(13) 0.0057(8) -0.0015(10) -0.0002(8)
N1 0.0379(13) 0.0355(13) 0.0426(15) 0.0003(10) -0.0009(12) 0.0051(10)
C1 0.0273(14) 0.0478(15) 0.0328(15) -0.0007(11) 0.0138(13) 0.0021(11)
C2 0.0239(13) 0.0541(17) 0.0330(15) 0.0016(11) 0.0106(13) 0.0041(11)
C3 0.0190(12) 0.0367(13) 0.0240(12) 0.0013(10) 0.0037(11) 0.0041(9)
C4 0.0197(12) 0.0276(12) 0.0279(12) -0.0016(9) 0.0018(10) 0.0035(9)
C5 0.0373(15) 0.0320(13) 0.0400(16) -0.0037(11) 0.0116(14) 0.0065(11)
C6 0.0179(11) 0.0288(12) 0.0259(13) 0.0024(9) 0.0016(11) 0.0015(9)
C7 0.0249(13) 0.0334(13) 0.0340(14) 0.0073(10) 0.0050(12) 0.0009(10)
C8 0.0237(13) 0.0251(11) 0.0349(14) 0.0007(9) 0.0065(12) 0.0005(9)
C9 0.0224(12) 0.0318(13) 0.0251(12) -0.0003(10) 0.0041(10) 0.0033(10)
C10 0.0403(16) 0.0531(17) 0.0350(15) -0.0030(13) 0.0168(14) 0.0049(13)
C11 0.0225(13) 0.0267(12) 0.0270(13) -0.0017(9) -0.0004(11) 0.0034(9)
C12 0.0329(15) 0.0299(13) 0.0330(14) -0.0055(11) -0.0013(12) 0.0044(11)
C13 0.0281(13) 0.0247(12) 0.0317(14) -0.0018(9) 0.0010(12) -0.0020(9)
C14 0.0192(12) 0.0321(13) 0.0302(14) 0.0062(10) 0.0001(11) -0.0016(9)
C15 0.0340(15) 0.0397(15) 0.0440(17) 0.0068(12) 0.0078(14) -0.0088(11)
C16 0.0333(16) 0.0487(17) 0.063(2) -0.0055(15) 0.0018(17) 0.0151(13)
C17 0.045(2) 0.111(4) 0.087(3) 0.008(3) 0.023(3) 0.027(2)
C19 0.096(3) 0.049(2) 0.068(3) 0.0257(17) 0.037(3) 0.0201(19)

loop_
_atom_type_symbol
_atom_type_description
_atom_type_scat_dispersion_real
_atom_type_scat_dispersion_imag
_atom_type_scat_source
C C 0.0033 0.0016 'International Tables Vol C Tables 4.2.6.8 and 6.1.1.4'
H H 0.0000 0.0000 'International Tables Vol C Tables 4.2.6.8 and 6.1.1.4'
N N 0.0061 0.0033 'International Tables Vol C Tables 4.2.6.8 and 6.1.1.4'
O O 0.0106 0.0060 'International Tables Vol C Tables 4.2.6.8 and 6.1.1.4'

loop_
_geom_angle_atom_site_label_1
_geom_angle_atom_site_label_2
_geom_angle_atom_site_label_3
_geom_angle
C21A C20A C19 114.1(10)
C21B C20B C19 123.9(8)
C1 O2 H2 109.5
C8 O5 H5 109.5
C16 N1 C19 112.5(3)
C16 N1 H1A 109.1
C19 N1 H1A 109.1
C16 N1 H1B 109.1
C19 N1 H1B 109.1
H1A N1 H1B 107.8
O1 C1 O2 123.5(3)
O1 C1 C2 123.8(3)
O2 C1 C2 112.8(2)
C1 C2 C3 112.6(2)
C1 C2 H2A 109.1
C3 C2 H2A 109.1
C1 C2 H2B 109.1
C3 C2 H2B 109.1
H2A C2 H2B 107.8
C14 C3 C4 121.3(2)
C14 C3 C2 119.6(2)
C4 C3 C2 119.1(2)
C6 C4 C3 118.6(2)
C6 C4 C5 119.6(2)
C3 C4 C5 121.8(2)
C4 C5 H5A 109.5
C4 C5 H5B 109.5
H5A C5 H5B 109.5
C4 C5 H5C 109.5
H5A C5 H5C 109.5
H5B C5 H5C 109.5
C4 C6 C9 120.7(2)
C4 C6 C7 118.6(2)
C9 C6 C7 120.7(2)
C8 C7 C6 114.2(2)
C8 C7 H7A 108.7
C6 C7 H7A 108.7
C8 C7 H7B 108.7
C6 C7 H7B 108.7
H7A C7 H7B 107.6
O6 C8 O5 120.0(2)
O6 C8 C7 122.1(2)
O5 C8 C7 117.8(2)
C11 C9 C6 120.0(2)
C11 C9 C10 120.4(2)
C6 C9 C10 119.6(2)
C9 C10 H10A 109.5
C9 C10 H10B 109.5
H10A C10 H10B 109.5
C9 C10 H10C 109.5
H10A C10 H10C 109.5
H10B C10 H10C 109.5
C9 C11 C14 120.0(2)
C9 C11 C12 119.9(2)
C14 C11 C12 120.1(2)
C11 C12 C13 115.6(2)
C11 C12 H12A 108.4
C13 C12 H12A 108.4
C11 C12 H12B 108.4
C13 C12 H12B 108.4
H12A C12 H12B 107.4
O3 C13 O4 122.4(3)
O3 C13 C12 121.9(2)
O4 C13 C12 115.6(2)
C3 C14 C11 119.3(2)
C3 C14 C15 121.2(2)
C11 C14 C15 119.5(2)
C14 C15 H15A 109.5
C14 C15 H15B 109.5
H15A C15 H15B 109.5
C14 C15 H15C 109.5
H15A C15 H15C 109.5
H15B C15 H15C 109.5
C17 C16 N1 111.9(3)
C17 C16 H16A 109.2
N1 C16 H16A 109.2
C17 C16 H16B 109.2
N1 C16 H16B 109.2
H16A C16 H16B 107.9
C18B C17 C18A 69.6(12)
C18B C17 C16 140.0(14)
C18A C17 C16 130.2(5)
C20B C19 N1 112.7(3)
N1 C19 C20A 103.0(4)

loop_
_geom_bond_atom_site_label_1
_geom_bond_atom_site_label_2
_geom_bond_distance
C18A C17 1.289(8)
C20A C21A 1.313(17)
C20A C19 1.576(9)
C18B C17 1.12(2)
C20B C21B 1.370(13)
C20B C19 1.518(8)
O1 C1 1.208(4)
O2 C1 1.325(3)
O2 H2 0.8200
O3 C13 1.224(4)
O4 C13 1.287(3)
O5 C8 1.316(3)
O5 H5 0.8200
O6 C8 1.236(3)
N1 C16 1.494(4)
N1 C19 1.532(5)
N1 H1A 0.9000
N1 H1B 0.9000
C1 C2 1.528(4)
C2 C3 1.543(3)
C2 H2A 0.9700
C2 H2B 0.9700
C3 C14 1.411(4)
C3 C4 1.419(3)
C4 C6 1.415(3)
C4 C5 1.529(3)
C5 H5A 0.9600
C5 H5B 0.9600
C5 H5C 0.9600
C6 C9 1.415(3)
C6 C7 1.531(3)
C7 C8 1.515(4)
C7 H7A 0.9700
C7 H7B 0.9700
C9 C11 1.411(3)
C9 C10 1.530(3)
C10 H10A 0.9600
C10 H10B 0.9600
C10 H10C 0.9600
C11 C14 1.420(4)
C11 C12 1.526(3)
C12 C13 1.542(4)
C12 H12A 0.9700
C12 H12B 0.9700
C14 C15 1.523(3)
C15 H15A 0.9600
C15 H15B 0.9600
C15 H15C 0.9600
C16 C17 1.467(7)
C16 H16A 0.9700
C16 H16B 0.9700

loop_
_geom_hbond_atom_site_label_D
_geom_hbond_atom_site_label_H
_geom_hbond_atom_site_label_A
_geom_hbond_distance_DH
_geom_hbond_distance_HA
_geom_hbond_distance_DA
_geom_hbond_angle_DHA
_geom_hbond_site_symmetry_A
O2 H2 O4 0.82 1.81 2.622(3) 172.4 4_556
O5 H5 O4 0.82 1.72 2.540(3) 173.6 1_565
N1 H1A O3 0.90 1.84 2.735(4) 179.3 1_565
N1 H1B O6 0.90 1.93 2.816(3) 166.9 2_655
